data_1567125
loop_
_publ_author_name
'Jir\'at, Jan'
'Babor, Martin'
'Ridvan, Lud\<ek'
'Sko\<repov\'a, Eli\<ska'
'Du\<sek, Michal'
'\<So\'o\<s, Miroslav'

_publ_section_title
;
 Structure--property relations of a unique and systematic dataset of 19
 isostructural multicomponent apremilast forms
;
_journal_coeditor_code ED5027
_journal_issue 4
_journal_name_full IUCrJ
_journal_page_first
;
;
_journal_paper_doi 10.1107/S2052252522005577
_journal_volume 9
_journal_year 2022
_chemical_absolute_configuration ad
_chemical_formula_moiety 'C22 H24 N2 O7 S, 0.5(C8 H10)'
_chemical_formula_sum 'C26 H29 N2 O7 S'
_chemical_formula_weight 513.59
_space_group_IT_number 92
_space_group_name_Hall 'P 4abw 2nw'
_space_group_name_H-M_alt 'P 41 21 2'
_symmetry_cell_setting tetragonal
_symmetry_space_group_name_H-M 'P 41 21 2'
_atom_sites_solution_hydrogens difmap
_atom_sites_solution_primary other
_cell_angle_alpha 90
_cell_angle_beta 90
_cell_angle_gamma 90
_cell_formula_units_Z 8
_cell_length_a 12.96960(10)
_cell_length_b 12.96960(10)
_cell_length_c 29.24990(10)
_cell_measurement_reflns_used 69131
_cell_measurement_temperature 120
_cell_measurement_theta_max 68
_cell_measurement_theta_min 5
_cell_volume 4920.14(6)
_computing_cell_refinement 'CrysAlisPro, (Agilent, 2011)'
_computing_data_collection 'SuperNova, (Oxford Diffraction, 2010)'
_computing_data_reduction 'CrysAlisPro, (Agilent, 2011)'
_computing_molecular_graphics 'CAMERON (Watkin et al., 1996)'
_computing_publication_material 'CRYSTALS (Betteridge et al., 2003)'
_computing_structure_refinement 'CRYSTALS (Betteridge et al., 2003)'
_computing_structure_solution 'Superflip (Palatinus & Chapuis, 2007)'
_diffrn_ambient_temperature 120
_diffrn_measured_fraction_theta_full 0.999
_diffrn_measured_fraction_theta_max 0.999
_diffrn_measurement_device Area
_diffrn_measurement_device_type 'Oxford Diffraction SuperNova'
_diffrn_measurement_method \w
_diffrn_radiation_monochromator graphite
_diffrn_radiation_type 'Cu K\a'
_diffrn_radiation_wavelength 1.54180
_diffrn_reflns_av_R_equivalents 0.037
_diffrn_reflns_limit_h_max 15
_diffrn_reflns_limit_h_min -15
_diffrn_reflns_limit_k_max 15
_diffrn_reflns_limit_k_min -15
_diffrn_reflns_limit_l_max 34
_diffrn_reflns_limit_l_min -32
_diffrn_reflns_number 100964
_diffrn_reflns_theta_full 67.595
_diffrn_reflns_theta_max 67.595
_diffrn_reflns_theta_min 3.728
_diffrn_standards_number 0
_exptl_absorpt_coefficient_mu 1.594
_exptl_absorpt_correction_T_max 0.68
_exptl_absorpt_correction_T_min 0.56
_exptl_absorpt_correction_type multi-scan
_exptl_absorpt_process_details 'CrysAlisPro, (Agilent, 2011)'
_exptl_crystal_colour colorless
_exptl_crystal_density_diffrn 1.387
_exptl_crystal_density_method 'not measured'
_exptl_crystal_description block
_exptl_crystal_F_000 2168
_exptl_crystal_size_max 0.330
_exptl_crystal_size_mid 0.276
_exptl_crystal_size_min 0.245
_refine_diff_density_max 0.20
_refine_diff_density_min -0.23
_refine_ls_abs_structure_details 'Flack (1983), 1832 Friedel-pairs'
_refine_ls_abs_structure_Flack 0.03(2)
_refine_ls_extinction_method None
_refine_ls_goodness_of_fit_ref 1.1151
_refine_ls_hydrogen_treatment constr
_refine_ls_matrix_type full
_refine_ls_number_parameters 362
_refine_ls_number_reflns 4453
_refine_ls_number_restraints 125
_refine_ls_R_factor_all 0.0361
_refine_ls_R_factor_gt 0.0360
_refine_ls_shift/su_max 0.0009804
_refine_ls_shift/su_mean 0.0000637
_refine_ls_structure_factor_coef Fsqd
_refine_ls_weighting_details
;
 Method= Modified Sheldrick 
 w=1/[\s^2^(F^2^) + ( 0.02P)^2^ + 6.16P] 
 ,where P=(max(Fo^2^,0) + 2Fc^2^)/3 
;
_refine_ls_weighting_scheme calc
_refine_ls_wR_factor_all 0.0909
_refine_ls_wR_factor_gt 0.0908
_refine_ls_wR_factor_ref 0.0909
_reflns_limit_h_max 10
_reflns_limit_h_min -10
_reflns_limit_k_max 15
_reflns_limit_k_min 0
_reflns_limit_l_max 34
_reflns_limit_l_min 0
_reflns_number_gt 4439
_reflns_number_total 4454
_reflns_threshold_expression I>2.0\s(I)
_oxford_diffrn_Wilson_B_factor 1.84
_oxford_diffrn_Wilson_scale 0.11
_oxford_refine_ls_r_factor_ref 0.0361
_oxford_refine_ls_scale 3.22(3)
_oxford_reflns_number_all 4453
_oxford_reflns_threshold_expression_ref I>-3.0\s(I)
_cod_data_source_file ed5027.cif
_cod_data_source_block apremilastmetaxylene
_cod_depositor_comments
;
The following automatic conversions were performed:

data item '_atom_sites_solution_primary' value 'Other' was changed to
'other' in accordance with the
/home/data/users/saulius/crontab/automatic-downloads/rss-feeds/IUCr/lib/dictionaries/cif_core.dic
dictionary named 'cif_core.dic' version 2.4.2 last updated on
2011-04-26.

Automatic conversion script
Id: cif_fix_values 7556 2019-12-06 15:28:31Z antanas 
;
_cod_original_cell_volume 4920.14(8)
_cod_original_sg_symbol_H-M 'P 41 21 2 '
_cod_database_code 1567125

loop_
_symmetry_equiv_pos_as_xyz
x,y,z
-y+1/2,x+1/2,z+1/4
-x,-y,z+1/2
y+1/2,-x+1/2,z+3/4
-x+1/2,y+1/2,-z+1/4
y,x,-z
x+1/2,-y+1/2,-z+3/4
-y,-x,-z+1/2

loop_
_atom_site_label
_atom_site_type_symbol
_atom_site_fract_x
_atom_site_fract_y
_atom_site_fract_z
_atom_site_U_iso_or_equiv
_atom_site_occupancy
_atom_site_adp_type
_atom_site_refinement_flags_posn
_atom_site_refinement_flags_adp
_atom_site_refinement_flags_occupancy
_atom_site_disorder_assembly
_atom_site_disorder_group
_atom_site_attached_hydrogens
C40 C 0.6710(6) 0.5593(6) 0.5661(3) 0.0594 0.5000 Uani D . . . . .
C41 C 0.4691(7) 0.5885(6) 0.4199(3) 0.0602 0.5000 Uani D . . . . .
C42 C 0.4860(6) 0.5383(6) 0.4649(3) 0.0448 0.5000 Uani D . . . . .
C43 C 0.5667(19) 0.571(2) 0.4928(5) 0.0373 0.5000 Uani D . . . . .
C44 C 0.5815(5) 0.5255(5) 0.5356(2) 0.0434 0.5000 Uani D . . . . .
C45 C 0.5155(6) 0.4481(5) 0.5503(3) 0.0425 0.5000 Uani D . . . . .
C46 C 0.4358(17) 0.4139(17) 0.5219(7) 0.0463 0.5000 Uani D . . . . .
C47 C 0.4215(17) 0.4588(18) 0.4792(6) 0.0463 0.5000 Uani D . . . . .
S1 S 0.59258(5) 0.16872(5) 0.28452(2) 0.0212 1.0000 Uani . . . . . .
O2 O 0.68444(14) 0.21493(14) 0.30385(6) 0.0283 1.0000 Uani . . . . . .
O3 O 0.54917(15) 0.08080(14) 0.30775(7) 0.0296 1.0000 Uani . . . . . .
C4 C 0.6189(2) 0.1357(2) 0.22751(9) 0.0327 1.0000 Uani . . . . . .
C5 C 0.49641(19) 0.26539(19) 0.27892(8) 0.0200 1.0000 Uani . . . . . .
C6 C 0.45191(19) 0.29989(19) 0.32485(8) 0.0193 1.0000 Uani . . . . . .
N7 N 0.53234(16) 0.34636(15) 0.35428(7) 0.0185 1.0000 Uani . . . . . .
C8 C 0.56145(19) 0.30486(18) 0.39650(8) 0.0184 1.0000 Uani . . . . . .
C9 C 0.65096(19) 0.36583(19) 0.41219(8) 0.0183 1.0000 Uani . . . . . .
C10 C 0.6736(2) 0.43869(19) 0.37903(8) 0.0201 1.0000 Uani . . . . . .
C11 C 0.59690(19) 0.42708(18) 0.34173(8) 0.0190 1.0000 Uani . . . . . .
O12 O 0.51867(14) 0.23342(13) 0.41545(6) 0.0228 1.0000 Uani . . . . . .
O13 O 0.58875(15) 0.47698(13) 0.30636(6) 0.0250 1.0000 Uani . . . . . .
C14 C 0.70720(19) 0.35921(18) 0.45244(8) 0.0187 1.0000 Uani . . . . . .
C15 C 0.78905(19) 0.4284(2) 0.45773(9) 0.0245 1.0000 Uani . . . . . .
C16 C 0.8115(2) 0.5000(2) 0.42382(10) 0.0274 1.0000 Uani . . . . . .
C17 C 0.7539(2) 0.5079(2) 0.38358(9) 0.0245 1.0000 Uani . . . . . .
N18 N 0.67714(17) 0.28524(16) 0.48458(7) 0.0224 1.0000 Uani . . . . . .
C19 C 0.7192(2) 0.2664(2) 0.52696(9) 0.0242 1.0000 Uani . . . . . .
C20 C 0.6582(2) 0.1912(2) 0.55505(9) 0.0321 1.0000 Uani . . . . . .
O21 O 0.79719(14) 0.30845(15) 0.54103(6) 0.0296 1.0000 Uani . . . . . .
C22 C 0.35946(19) 0.37069(19) 0.31878(8) 0.0201 1.0000 Uani . . . . . .
C23 C 0.34297(19) 0.42797(19) 0.27877(9) 0.0229 1.0000 Uani . . . . . .
C24 C 0.2569(2) 0.4900(2) 0.27427(9) 0.0244 1.0000 Uani . . . . . .
C25 C 0.1834(2) 0.49466(19) 0.30987(9) 0.0241 1.0000 Uani . . . . . .
C26 C 0.2001(2) 0.4383(2) 0.34941(9) 0.0246 1.0000 Uani . . . . . .
C27 C 0.2879(2) 0.3768(2) 0.35362(9) 0.0226 1.0000 Uani . . . . . .
O28 O 0.23479(14) 0.55103(16) 0.23704(7) 0.0320 1.0000 Uani . . . . . .
C29 C 0.3117(2) 0.5567(2) 0.20161(10) 0.0342 1.0000 Uani . . . . . .
C30 C 0.2841(3) 0.6454(3) 0.17110(13) 0.0529 1.0000 Uani . . . . . .
O31 O 0.09927(14) 0.55572(15) 0.30243(7) 0.0317 1.0000 Uani . . . . . .
C32 C 0.0267(2) 0.5629(3) 0.33924(10) 0.0379 1.0000 Uani . . . . . .
H52 H 0.4417 0.2377 0.2601 0.0242 1.0000 Uiso R . . . . .
H51 H 0.5272 0.3249 0.2638 0.0237 1.0000 Uiso R . . . . .
H61 H 0.4267 0.2371 0.3412 0.0219 1.0000 Uiso R . . . . .
H201 H 0.7012 0.1678 0.5804 0.0471 1.0000 Uiso R . . . . .
H203 H 0.6397 0.1337 0.5350 0.0469 1.0000 Uiso R . . . . .
H202 H 0.5968 0.2248 0.5664 0.0476 1.0000 Uiso R . . . . .
H151 H 0.8288 0.4265 0.4837 0.0278 1.0000 Uiso R . . . . .
H161 H 0.8670 0.5441 0.4279 0.0325 1.0000 Uiso R . . . . .
H171 H 0.7693 0.5565 0.3611 0.0307 1.0000 Uiso R . . . . .
H271 H 0.2970 0.3375 0.3804 0.0249 1.0000 Uiso R . . . . .
H261 H 0.1525 0.4422 0.3738 0.0286 1.0000 Uiso R . . . . .
H321 H -0.0277 0.6092 0.3305 0.0530 1.0000 Uiso R . . . . .
H322 H -0.0001 0.4961 0.3465 0.0531 1.0000 Uiso R . . . . .
H323 H 0.0602 0.5907 0.3665 0.0525 1.0000 Uiso R . . . . .
H231 H 0.3919 0.4243 0.2536 0.0256 1.0000 Uiso R . . . . .
H292 H 0.3131 0.4921 0.1860 0.0404 1.0000 Uiso R . . . . .
H291 H 0.3779 0.5682 0.2160 0.0402 1.0000 Uiso R . . . . .
H301 H 0.3415 0.6550 0.1497 0.0700 1.0000 Uiso R . . . . .
H303 H 0.2227 0.6296 0.1537 0.0699 1.0000 Uiso R . . . . .
H302 H 0.2743 0.7069 0.1891 0.0693 1.0000 Uiso R . . . . .
H43 H 0.5531 0.1184 0.2146 0.0500 1.0000 Uiso R . . . . .
H42 H 0.6636 0.0770 0.2285 0.0499 1.0000 Uiso R . . . . .
H41 H 0.6501 0.1946 0.2134 0.0500 1.0000 Uiso R . . . . .
H411 H 0.4110 0.5584 0.4053 0.0759 0.5000 Uiso R . . . . .
H412 H 0.4571 0.6600 0.4243 0.0759 0.5000 Uiso R . . . . .
H413 H 0.5285 0.5792 0.4013 0.0759 0.5000 Uiso R . . . . .
H401 H 0.6699 0.5221 0.5941 0.0711 0.5000 Uiso R . . . . .
H402 H 0.6656 0.6311 0.5722 0.0711 0.5000 Uiso R . . . . .
H403 H 0.7338 0.5459 0.5505 0.0711 0.5000 Uiso R . . . . .
H431 H 0.6127 0.6230 0.4824 0.0457 0.5000 Uiso R . . . . .
H451 H 0.5245 0.4175 0.5798 0.0513 0.5000 Uiso R . . . . .
H461 H 0.3912 0.3603 0.5318 0.0536 0.5000 Uiso R . . . . .
H471 H 0.3675 0.4356 0.4598 0.0566 0.5000 Uiso R . . . . .
H181 H 0.6207 0.2427 0.4761 0.0276 1.0000 Uiso R . . . . .

loop_
_atom_site_aniso_label
_atom_site_aniso_U_11
_atom_site_aniso_U_22
_atom_site_aniso_U_33
_atom_site_aniso_U_23
_atom_site_aniso_U_13
_atom_site_aniso_U_12
C40 0.044(4) 0.049(4) 0.085(6) -0.024(4) -0.007(4) 0.009(3)
C41 0.062(5) 0.050(4) 0.069(5) -0.003(4) 0.013(4) 0.028(4)
C42 0.036(6) 0.045(6) 0.054(5) -0.019(5) -0.003(4) 0.011(4)
C43 0.029(5) 0.031(6) 0.051(11) -0.012(6) 0.005(7) 0.007(3)
C44 0.037(5) 0.023(4) 0.070(5) -0.013(4) 0.017(4) 0.009(3)
C45 0.040(5) 0.028(4) 0.060(6) -0.011(4) 0.020(4) 0.018(4)
C46 0.029(8) 0.034(6) 0.076(8) -0.021(5) 0.008(5) 0.006(3)
C47 0.029(5) 0.045(10) 0.065(7) -0.020(6) 0.009(5) 0.001(5)
S1 0.0220(3) 0.0220(3) 0.0196(3) -0.0027(2) -0.0020(2) 0.0039(2)
O2 0.0218(9) 0.0348(11) 0.0281(10) -0.0032(8) -0.0053(8) 0.0021(8)
O3 0.0325(10) 0.0229(9) 0.0335(10) 0.0029(8) -0.0006(8) 0.0038(8)
C4 0.0323(16) 0.0377(16) 0.0281(14) -0.0103(12) 0.0038(12) 0.0056(12)
C5 0.0204(12) 0.0208(12) 0.0190(11) 0.0008(10) -0.0013(10) 0.0041(9)
C6 0.0204(12) 0.0206(12) 0.0169(11) -0.0001(9) -0.0010(10) 0.0002(10)
N7 0.0215(11) 0.0172(10) 0.0167(10) 0.0022(8) 0.0012(8) 0.0006(8)
C8 0.0215(12) 0.0184(12) 0.0155(11) -0.0019(9) 0.0030(9) 0.0044(10)
C9 0.0184(12) 0.0185(12) 0.0180(12) -0.0017(9) 0.0046(9) 0.0028(9)
C10 0.0229(13) 0.0175(12) 0.0198(11) -0.0008(9) 0.0042(10) 0.0023(10)
C11 0.0209(12) 0.0166(12) 0.0196(12) -0.0007(10) 0.0044(10) 0.0015(10)
O12 0.0251(9) 0.0215(9) 0.0218(9) 0.0033(7) 0.0022(7) -0.0048(7)
O13 0.0330(10) 0.0222(9) 0.0197(9) 0.0056(7) 0.0024(8) -0.0007(8)
C14 0.0207(12) 0.0172(12) 0.0182(12) 0.0002(9) 0.0024(9) 0.0055(10)
C15 0.0223(13) 0.0252(14) 0.0260(13) -0.0009(10) -0.0013(10) 0.0009(11)
C16 0.0215(13) 0.0226(13) 0.0380(15) 0.0038(11) -0.0009(12) -0.0044(11)
C17 0.0260(14) 0.0211(13) 0.0263(14) 0.0050(11) 0.0020(11) -0.0017(11)
N18 0.0218(11) 0.0254(11) 0.0200(10) 0.0021(9) 0.0005(9) -0.0047(9)
C19 0.0263(14) 0.0267(14) 0.0197(12) -0.0017(11) 0.0011(11) 0.0041(11)
C20 0.0341(16) 0.0408(17) 0.0216(13) 0.0068(12) 0.0005(12) -0.0032(13)
O21 0.0291(10) 0.0375(11) 0.0224(9) -0.0006(8) -0.0023(8) -0.0044(9)
C22 0.0200(13) 0.0192(12) 0.0211(12) -0.0006(10) 0.0004(10) -0.0021(10)
C23 0.0220(13) 0.0215(13) 0.0250(12) 0.0045(10) 0.0071(10) 0.0019(10)
C24 0.0195(12) 0.0249(14) 0.0290(13) 0.0071(11) 0.0023(10) 0.0005(10)
C25 0.0191(12) 0.0199(13) 0.0333(14) -0.0030(11) 0.0025(11) 0.0021(10)
C26 0.0211(13) 0.0258(14) 0.0268(13) -0.0038(11) 0.0062(11) -0.0040(10)
C27 0.0248(14) 0.0237(13) 0.0192(12) -0.0012(10) 0.0031(10) -0.0030(10)
O28 0.0217(10) 0.0366(11) 0.0378(11) 0.0180(9) 0.0067(8) 0.0063(8)
C29 0.0250(14) 0.0444(17) 0.0332(15) 0.0197(13) 0.0040(12) 0.0011(13)
C30 0.0320(17) 0.068(3) 0.059(2) 0.042(2) 0.0048(16) 0.0053(16)
O31 0.0209(9) 0.0331(11) 0.0410(11) 0.0018(9) 0.0072(8) 0.0076(8)
C32 0.0209(14) 0.058(2) 0.0349(16) -0.0188(14) 0.0031(12) 0.0093(14)

loop_
_atom_type_symbol
_atom_type_scat_dispersion_real
_atom_type_scat_dispersion_imag
_atom_type_scat_Cromer_Mann_a1
_atom_type_scat_Cromer_Mann_b1
_atom_type_scat_Cromer_Mann_a2
_atom_type_scat_Cromer_Mann_b2
_atom_type_scat_Cromer_Mann_a3
_atom_type_scat_Cromer_Mann_b3
_atom_type_scat_Cromer_Mann_a4
_atom_type_scat_Cromer_Mann_b4
_atom_type_scat_Cromer_Mann_c
_atom_type_scat_source
C 0.0181 0.0091 2.3100 20.8439 1.0200 10.2075 1.5886 0.5687 0.8650 51.6512 0.2156 'International Tables Vol C 4.2.6.8 and 6.1.1.4'
H 0.0000 0.0000 0.4930 10.5109 0.3229 26.1257 0.1402 3.1424 0.0408 57.7998 0.0030 'International Tables Vol C 4.2.6.8 and 6.1.1.4'
O 0.0492 0.0322 3.0485 13.2771 2.2868 5.7011 1.5463 0.3239 0.8670 32.9089 0.2508 'International Tables Vol C 4.2.6.8 and 6.1.1.4'
N 0.0311 0.0180 12.2126 0.0057 3.1322 9.8933 2.0125 28.9975 1.1663 0.5826 -11.5290 'International Tables Vol C 4.2.6.8 and 6.1.1.4'
S 0.3331 0.5567 6.9053 1.4679 5.2034 22.2151 1.4379 0.2536 1.5863 56.1720 0.8669 'International Tables Vol C 4.2.6.8 and 6.1.1.4'

loop_
_geom_angle_atom_site_label_1
_geom_angle_site_symmetry_1
_geom_angle_atom_site_label_2
_geom_angle_site_symmetry_2
_geom_angle_atom_site_label_3
_geom_angle_site_symmetry_3
_geom_angle
_geom_angle_publ_flag
C41 6_556 C40 . C44 . 56.3(5) yes
C41 6_556 C40 . H401 . 54.0 no
C44 . C40 . H401 . 110.3 no
C41 6_556 C40 . H402 . 127.2 no
C44 . C40 . H402 . 109.6 no
H401 . C40 . H402 . 109.5 no
C41 6_556 C40 . H403 . 123.4 no
C44 . C40 . H403 . 108.6 no
H401 . C40 . H403 . 109.5 no
H402 . C40 . H403 . 109.5 no
H451 6_556 C41 . C44 6_556 104.6 no
H451 6_556 C41 . C40 6_556 162.7 no
C44 6_556 C41 . C40 6_556 58.1(5) yes
H451 6_556 C41 . C45 6_556 45.9 no
C44 6_556 C41 . C45 6_556 58.7(4) yes
C40 6_556 C41 . C45 6_556 116.9(7) yes
H451 6_556 C41 . C42 . 75.2 no
C44 6_556 C41 . C42 . 29.5(3) yes
C40 6_556 C41 . C42 . 87.6(6) yes
C45 6_556 C41 . C42 . 29.3(3) yes
H451 6_556 C41 . H411 . 35.6 no
C44 6_556 C41 . H411 . 139.0 no
C40 6_556 C41 . H411 . 161.4 no
C45 6_556 C41 . H411 . 80.7 no
C42 . C41 . H411 . 109.7 no
H451 6_556 C41 . H412 . 131.1 no
C44 6_556 C41 . H412 . 91.2 no
C40 6_556 C41 . H412 . 56.2 no
C45 6_556 C41 . H412 . 125.4 no
C42 . C41 . H412 . 109.3 no
H451 6_556 C41 . H413 . 114.6 no
C44 6_556 C41 . H413 . 95.4 no
C40 6_556 C41 . H413 . 69.3 no
C45 6_556 C41 . H413 . 117.1 no
C42 . C41 . H413 . 109.4 no
H411 . C41 . H412 . 109.5 no
H411 . C41 . H413 . 109.5 no
H412 . C41 . H413 . 109.5 no
C41 . C42 . C46 6_556 118.1(7) yes
C41 . C42 . C43 6_556 130.4(7) yes
C46 6_556 C42 . C43 6_556 111.5(8) yes
C41 . C42 . C43 . 119.9(6) yes
C46 6_556 C42 . C43 . 121.8(8) yes
C43 6_556 C42 . C43 . 11.2(10) yes
C41 . C42 . C47 . 120.1(6) yes
C46 6_556 C42 . C47 . 6(2) yes
C43 6_556 C42 . C47 . 109.3(4) yes
C43 . C42 . C47 . 119.98(9) yes
H431 6_556 C43 . C42 . 168.1 no
H431 6_556 C43 . C42 6_556 89.1 no
C42 . C43 . C42 6_556 93.9(5) yes
H431 6_556 C43 . C44 6_556 142.4 no
C42 . C43 . C44 6_556 31.9(5) yes
C42 6_556 C43 . C44 6_556 125.4(3) yes
H431 6_556 C43 . C44 . 63.4 no
C42 . C43 . C44 . 120.01(9) yes
C42 6_556 C43 . C44 . 26.2(5) yes
C44 6_556 C43 . C44 . 151.4(7) yes
H431 6_556 C43 . H431 . 58.3 no
C42 . C43 . H431 . 120.0 no
C42 6_556 C43 . H431 . 146.1 no
C44 6_556 C43 . H431 . 88.5 no
C44 . C43 . H431 . 120.0 no
C40 . C44 . C41 6_556 65.6(5) yes
C40 . C44 . C43 . 120.4(5) yes
C41 6_556 C44 . C43 . 174.0(6) yes
C40 . C44 . C43 6_556 115.9(6) yes
C41 6_556 C44 . C43 6_556 174(2) yes
C43 . C44 . C43 6_556 7(3) yes
C40 . C44 . C45 . 119.6(5) yes
C41 6_556 C44 . C45 . 54.0(5) yes
C43 . C44 . C45 . 119.97(9) yes
C43 6_556 C44 . C45 . 124.2(5) yes
C44 . C45 . C41 6_556 67.2(6) yes
C44 . C45 . C47 6_556 111.5(6) yes
C41 6_556 C45 . C47 6_556 171.6(18) yes
C44 . C45 . C46 . 119.97(9) yes
C41 6_556 C45 . C46 . 172.5(7) yes
C47 6_556 C45 . C46 . 10(2) yes
C44 . C45 . H451 . 120.4 no
C41 6_556 C45 . H451 . 53.2 no
C47 6_556 C45 . H451 . 127.7 no
C46 . C45 . H451 . 119.7 no
C42 6_556 C46 . C45 . 25.4(4) yes
C42 6_556 C46 . C46 6_556 105.7(7) yes
C45 . C46 . C46 6_556 131.1(7) yes
C42 6_556 C46 . H471 6_556 105.5 no
C45 . C46 . H471 6_556 81.0 no
C46 6_556 C46 . H471 6_556 142.4 no
C42 6_556 C46 . C47 . 94.6(4) yes
C45 . C46 . C47 . 120.01(9) yes
C46 6_556 C46 . C47 . 13.1(13) yes
H471 6_556 C46 . C47 . 155.5 no
C42 6_556 C46 . H461 . 145.4 no
C45 . C46 . H461 . 120.0 no
C46 6_556 C46 . H461 . 108.5 no
H471 6_556 C46 . H461 . 41.2 no
C47 . C46 . H461 . 120.0 no
H461 6_556 C47 . C47 6_556 101.9 no
H461 6_556 C47 . C42 . 147.1 no
C47 6_556 C47 . C42 . 108.1(4) yes
H461 6_556 C47 . C46 . 91.3 no
C47 6_556 C47 . C46 . 13.0(12) yes
C42 . C47 . C46 . 120.02(9) yes
H461 6_556 C47 . C45 6_556 116.1 no
C47 6_556 C47 . C45 6_556 138.5(11) yes
C42 . C47 . C45 6_556 31.4(4) yes
C46 . C47 . C45 6_556 151.1(5) yes
H461 6_556 C47 . H471 . 30.6 no
C47 6_556 C47 . H471 . 131.8 no
C42 . C47 . H471 . 119.8 no
C46 . C47 . H471 . 120.2 no
C45 6_556 C47 . H471 . 88.6 no
O2 . S1 . O3 . 117.68(11) yes
O2 . S1 . C4 . 108.19(13) yes
O3 . S1 . C4 . 109.30(14) yes
O2 . S1 . C5 . 108.75(12) yes
O3 . S1 . C5 . 109.12(12) yes
C4 . S1 . C5 . 102.76(12) yes
S1 . C4 . H43 . 105.0 no
S1 . C4 . H42 . 106.4 no
H43 . C4 . H42 . 111.4 no
S1 . C4 . H41 . 107.2 no
H43 . C4 . H41 . 113.2 no
H42 . C4 . H41 . 113.0 no
S1 . C5 . C6 . 112.98(16) yes
S1 . C5 . H52 . 107.8 no
C6 . C5 . H52 . 109.4 no
S1 . C5 . H51 . 108.2 no
C6 . C5 . H51 . 108.8 no
H52 . C5 . H51 . 109.6 no
C5 . C6 . N7 . 111.3(2) yes
C5 . C6 . C22 . 111.82(19) yes
N7 . C6 . C22 . 112.18(19) yes
C5 . C6 . H61 . 107.8 no
N7 . C6 . H61 . 106.5 no
C22 . C6 . H61 . 106.8 no
C6 . N7 . C8 . 123.1(2) yes
C6 . N7 . C11 . 125.3(2) yes
C8 . N7 . C11 . 111.1(2) yes
N7 . C8 . C9 . 106.3(2) yes
N7 . C8 . O12 . 125.0(2) yes
C9 . C8 . O12 . 128.7(2) yes
C8 . C9 . C10 . 108.3(2) yes
C8 . C9 . C14 . 130.0(2) yes
C10 . C9 . C14 . 121.6(2) yes
C9 . C10 . C11 . 107.7(2) yes
C9 . C10 . C17 . 122.4(2) yes
C11 . C10 . C17 . 129.9(2) yes
C10 . C11 . N7 . 106.61(19) yes
C10 . C11 . O13 . 128.7(2) yes
N7 . C11 . O13 . 124.7(2) yes
C9 . C14 . C15 . 116.9(2) yes
C9 . C14 . N18 . 117.8(2) yes
C15 . C14 . N18 . 125.3(2) yes
C14 . C15 . C16 . 120.6(2) yes
C14 . C15 . H151 . 120.0 no
C16 . C15 . H151 . 119.4 no
C15 . C16 . C17 . 122.5(2) yes
C15 . C16 . H161 . 118.9 no
C17 . C16 . H161 . 118.5 no
C16 . C17 . C10 . 115.9(2) yes
C16 . C17 . H171 . 122.0 no
C10 . C17 . H171 . 122.2 no
C14 . N18 . C19 . 128.1(2) yes
C14 . N18 . H181 . 115.9 no
C19 . N18 . H181 . 116.0 no
N18 . C19 . C20 . 113.6(2) yes
N18 . C19 . O21 . 123.5(2) yes
C20 . C19 . O21 . 122.9(2) yes
C19 . C20 . H201 . 108.5 no
C19 . C20 . H203 . 107.2 no
H201 . C20 . H203 . 111.0 no
C19 . C20 . H202 . 109.2 no
H201 . C20 . H202 . 110.5 no
H203 . C20 . H202 . 110.3 no
C6 . C22 . C23 . 122.5(2) yes
C6 . C22 . C27 . 118.6(2) yes
C23 . C22 . C27 . 118.9(2) yes
C22 . C23 . C24 . 120.7(2) yes
C22 . C23 . H231 . 120.4 no
C24 . C23 . H231 . 118.9 no
C23 . C24 . C25 . 120.0(2) yes
C23 . C24 . O28 . 125.3(2) yes
C25 . C24 . O28 . 114.7(2) yes
C24 . C25 . C26 . 119.1(2) yes
C24 . C25 . O31 . 116.5(2) yes
C26 . C25 . O31 . 124.4(2) yes
C25 . C26 . C27 . 120.2(2) yes
C25 . C26 . H261 . 120.0 no
C27 . C26 . H261 . 119.8 no
C26 . C27 . C22 . 121.1(2) yes
C26 . C27 . H271 . 119.0 no
C22 . C27 . H271 . 119.9 no
C24 . O28 . C29 . 117.0(2) yes
O28 . C29 . C30 . 107.6(2) yes
O28 . C29 . H292 . 108.3 no
C30 . C29 . H292 . 113.1 no
O28 . C29 . H291 . 108.0 no
C30 . C29 . H291 . 110.7 no
H292 . C29 . H291 . 109.0 no
C29 . C30 . H301 . 107.2 no
C29 . C30 . H303 . 110.4 no
H301 . C30 . H303 . 108.5 no
C29 . C30 . H302 . 110.0 no
H301 . C30 . H302 . 110.0 no
H303 . C30 . H302 . 110.8 no
C25 . O31 . C32 . 116.3(2) yes
O31 . C32 . H321 . 108.9 no
O31 . C32 . H322 . 110.2 no
H321 . C32 . H322 . 111.0 no
O31 . C32 . H323 . 110.2 no
H321 . C32 . H323 . 108.3 no
H322 . C32 . H323 . 108.3 no
H451 6_556 H411 . C41 . 82.3 no
C43 6_556 H431 . C43 . 20.4 no
H411 6_556 H451 . C41 6_556 62.1 no
H411 6_556 H451 . C45 . 140.5 no
C41 6_556 H451 . C45 . 80.9 no
H471 6_556 H461 . C47 6_556 49.9 no
H471 6_556 H461 . C46 . 57.1 no
C47 6_556 H461 . C46 . 8.2 no
H461 6_556 H471 . C47 . 99.5 no
H461 6_556 H471 . C46 6_556 81.7 no
C47 . H471 . C46 6_556 18.4 no

loop_
_geom_bond_atom_site_label_1
_geom_bond_site_symmetry_1
_geom_bond_atom_site_label_2
_geom_bond_site_symmetry_2
_geom_bond_distance
_geom_bond_publ_flag
C40 . C41 6_556 1.638(12) yes
C40 . C44 . 1.528(9) yes
C40 . H401 . 0.950 no
C40 . H402 . 0.950 no
C40 . H403 . 0.950 no
C41 . H451 6_556 1.066 no
C41 . C44 6_556 1.497(11) yes
C41 . C45 6_556 1.315(12) yes
C41 . C42 . 1.485(12) yes
C41 . H411 . 0.950 no
C41 . H412 . 0.950 no
C41 . H413 . 0.950 no
C42 . C46 6_556 1.671(12) yes
C42 . C43 6_556 1.697(11) yes
C42 . C43 . 1.393(7) yes
C42 . C47 . 1.393(7) yes
C43 . H431 6_556 1.161 no
C43 . C44 6_556 0.996(15) yes
C43 . C44 . 1.395(6) yes
C43 . H431 . 0.950 no
C44 . C45 . 1.388(6) yes
C45 . C47 6_556 1.187(19) yes
C45 . C46 . 1.399(7) yes
C45 . H451 . 0.956 no
C46 . C46 6_556 1.34(3) yes
C46 . H471 6_556 0.806 no
C46 . C47 . 1.389(6) yes
C46 . H461 . 0.950 no
C47 . H461 6_556 1.226 no
C47 . C47 6_556 1.39(2) yes
C47 . H471 . 0.951 no
S1 . O2 . 1.4485(19) yes
S1 . O3 . 1.442(2) yes
S1 . C4 . 1.755(3) yes
S1 . C5 . 1.776(2) yes
C4 . H43 . 0.959 no
C4 . H42 . 0.958 no
C4 . H41 . 0.958 no
C5 . C6 . 1.529(3) yes
C5 . H52 . 0.968 no
C5 . H51 . 0.975 no
C6 . N7 . 1.481(3) yes
C6 . C22 . 1.521(3) yes
C6 . H61 . 0.999 no
N7 . C8 . 1.399(3) yes
N7 . C11 . 1.390(3) yes
C8 . C9 . 1.478(3) yes
C8 . O12 . 1.214(3) yes
C9 . C10 . 1.386(3) yes
C9 . C14 . 1.388(3) yes
C10 . C11 . 1.484(3) yes
C10 . C17 . 1.381(4) yes
C11 . O13 . 1.225(3) yes
C14 . C15 . 1.398(4) yes
C14 . N18 . 1.399(3) yes
C15 . C16 . 1.390(4) yes
C15 . H151 . 0.919 no
C16 . C17 . 1.398(4) yes
C16 . H161 . 0.926 no
C17 . H171 . 0.933 no
N18 . C19 . 1.376(3) yes
N18 . H181 . 0.950 no
C19 . C20 . 1.500(4) yes
C19 . O21 . 1.220(3) yes
C20 . H201 . 0.976 no
C20 . H203 . 0.979 no
C20 . H202 . 0.967 no
C22 . C23 . 1.403(3) yes
C22 . C27 . 1.381(3) yes
C23 . C24 . 1.382(4) yes
C23 . H231 . 0.972 no
C24 . C25 . 1.413(4) yes
C24 . O28 . 1.377(3) yes
C25 . C26 . 1.385(4) yes
C25 . O31 . 1.365(3) yes
C26 . C27 . 1.395(4) yes
C26 . H261 . 0.946 no
C27 . H271 . 0.943 no
O28 . C29 . 1.440(3) yes
C29 . C30 . 1.499(4) yes
C29 . H292 . 0.954 no
C29 . H291 . 0.968 no
C30 . H301 . 0.981 no
C30 . H303 . 0.966 no
C30 . H302 . 0.964 no
O31 . C32 . 1.433(3) yes
C32 . H321 . 0.960 no
C32 . H322 . 0.958 no
C32 . H323 . 0.976 no
H411 . H451 6_556 0.626 no
H461 . H471 6_556 0.633 no

loop_
_geom_hbond_atom_site_label_D
_geom_hbond_site_symmetry_D
_geom_hbond_atom_site_label_H
_geom_hbond_site_symmetry_H
_geom_hbond_atom_site_label_A
_geom_hbond_site_symmetry_A
_geom_hbond_angle_DHA
_geom_hbond_distance_DH
_geom_hbond_distance_HA
_geom_hbond_distance_DA
_geom_hbond_publ_flag
C5 . H52 . O21 7_455 172 0.97 2.47 3.432(8) yes
C5 . H51 . O13 . 122 0.98 2.47 3.100(8) yes
C5 . H51 . O13 8_665 140 0.98 2.34 3.149(8) yes
C15 . H151 . O21 . 121 0.92 2.31 2.892(8) yes
C27 . H271 . O2 7_455 135 0.94 2.51 3.247(8) yes
C26 . H261 . O3 7_455 168 0.95 2.43 3.357(8) yes
C23 . H231 . O13 8_665 176 0.97 2.45 3.420(8) yes
C4 . H42 . O12 4_554 128 0.96 2.40 3.084(8) yes
C4 . H41 . O2 8_665 157 0.96 2.40 3.306(8) yes
C43 6_556 H431 . C40 6_556 124 1.16 1.70 2.538(8) yes
N18 . H181 . O12 . 135 0.95 2.22 2.961(8) yes
